data_4320022
loop_
_publ_author_name
'Markus Tesmer'
'Mouhai Shu'
'Heinrich Vahrenkamp'

_publ_section_title
;
 Sulfur-Rich Zinc Chemistry: New Tris(thioimidazolyl)hydroborate Ligands
 and Their Zinc Complex Chemistry Related to the Structure and Function of
 Alcohol Dehydrogenase
;
_journal_name_full 'Inorganic Chemistry'
_journal_page_first 4022
_journal_page_last 4029
_journal_paper_doi 10.1021/ic0101275
_journal_volume 40
_journal_year 2001
_chemical_formula_sum 'C21 H34 B F N6 S3 Zn'
_chemical_formula_weight 561.90
_chemical_name_common '[Tris(tert-butyl-thioimidazolyl)borato-zinc-fluoride]'
_chemical_name_systematic
;
  ?
;
_space_group_IT_number 161
_symmetry_cell_setting rhombohedral
_symmetry_space_group_name_Hall 'R 3 -2"c'
_symmetry_space_group_name_H-M 'R 3 c :H'
_atom_sites_solution_hydrogens geom
_atom_sites_solution_primary direct
_atom_sites_solution_secondary difmap
_audit_creation_method SHELXL-97
_cell_angle_alpha 90.00
_cell_angle_beta 90.00
_cell_angle_gamma 120.00
_cell_formula_units_Z 6
_cell_length_a 11.5153(16)
_cell_length_b 11.5153(16)
_cell_length_c 37.362(8)
_cell_measurement_temperature 293(2)
_cell_volume 4290.5(12)
_computing_cell_refinement 'Bruker XSCANS'
_computing_data_collection 'Bruker XSCANS'
_computing_data_reduction 'Bruker SHELXTL'
_computing_molecular_graphics 'Bruker SHELXTL'
_computing_publication_material 'Bruker SHELXTL'
_computing_structure_refinement 'SHELXL-97 (Sheldrick, 1997)'
_computing_structure_solution 'SHELXS-97 (Sheldrick, 1990)'
_diffrn_ambient_temperature 293(2)
_diffrn_measured_fraction_theta_full 0.986
_diffrn_measured_fraction_theta_max 0.986
_diffrn_measurement_device_type 'Bruker P4'
_diffrn_measurement_method '\w scans'
_diffrn_radiation_monochromator graphite
_diffrn_radiation_source 'fine-focus sealed tube'
_diffrn_radiation_type MoK\a
_diffrn_radiation_wavelength 0.71073
_diffrn_reflns_av_R_equivalents 0.3127
_diffrn_reflns_av_sigmaI/netI 0.2761
_diffrn_reflns_limit_h_max 9
_diffrn_reflns_limit_h_min -15
_diffrn_reflns_limit_k_max 14
_diffrn_reflns_limit_k_min -7
_diffrn_reflns_limit_l_max 49
_diffrn_reflns_limit_l_min -32
_diffrn_reflns_number 6901
_diffrn_reflns_theta_full 28.30
_diffrn_reflns_theta_max 28.30
_diffrn_reflns_theta_min 2.32
_exptl_absorpt_coefficient_mu 1.104
_exptl_absorpt_correction_type none
_exptl_crystal_density_diffrn 1.305
_exptl_crystal_density_method 'not measured'
_exptl_crystal_F_000 1764
_refine_diff_density_max 2.507
_refine_diff_density_min -0.753
_refine_diff_density_rms 0.193
_refine_ls_abs_structure_details 'Flack H D (1983), Acta Cryst. A39, 876-881'
_refine_ls_abs_structure_Flack -0.15(7)
_refine_ls_extinction_method none
_refine_ls_goodness_of_fit_ref 1.006
_refine_ls_hydrogen_treatment mixed
_refine_ls_matrix_type full
_refine_ls_number_parameters 100
_refine_ls_number_reflns 2053
_refine_ls_number_restraints 1
_refine_ls_restrained_S_all 1.006
_refine_ls_R_factor_all 0.2129
_refine_ls_R_factor_gt 0.1453
_refine_ls_shift/su_max 0.001
_refine_ls_shift/su_mean 0.000
_refine_ls_structure_factor_coef Fsqd
_refine_ls_weighting_details 'calc w=1/[\s^2^(Fo^2^)+(0.2000P)^2^+0.0000P] where P=(Fo^2^+2Fc^2^)/3'
_refine_ls_weighting_scheme calc
_refine_ls_wR_factor_gt 0.3321
_refine_ls_wR_factor_ref 0.3812
_reflns_number_gt 918
_reflns_number_total 2053
_reflns_threshold_expression >2sigma(I)
_cod_data_source_file ic0101275_2.cif
_cod_data_source_block tes19(complex2)
_cod_depositor_comments
;
The following automatic conversions were performed:

'_symmetry_cell_setting' value 'Rhombohedral' changed to
'rhombohedral' according to the built-in table from CIF Core
dictionary named 'cif_core.dic' version 2.4.1 from 2010-06-29.

Automatic conversion script
Id: cif_fix_values 1646 2011-03-28 12:23:43Z adriana 
;
_cod_original_cell_volume 4290.6(12)
_cod_original_sg_symbol_H-M 'R 3 c'
_cod_database_code 4320022

loop_
_symmetry_equiv_pos_as_xyz
'x, y, z'
'-y, x-y, z'
'-x+y, -x, z'
'-y, -x, z+1/2'
'-x+y, y, z+1/2'
'x, x-y, z+1/2'
'x+2/3, y+1/3, z+1/3'
'-y+2/3, x-y+1/3, z+1/3'
'-x+y+2/3, -x+1/3, z+1/3'
'-y+2/3, -x+1/3, z+5/6'
'-x+y+2/3, y+1/3, z+5/6'
'x+2/3, x-y+1/3, z+5/6'
'x+1/3, y+2/3, z+2/3'
'-y+1/3, x-y+2/3, z+2/3'
'-x+y+1/3, -x+2/3, z+2/3'
'-y+1/3, -x+2/3, z+7/6'
'-x+y+1/3, y+2/3, z+7/6'
'x+1/3, x-y+2/3, z+7/6'

loop_
_atom_site_label
_atom_site_type_symbol
_atom_site_fract_x
_atom_site_fract_y
_atom_site_fract_z
_atom_site_U_iso_or_equiv
_atom_site_adp_type
_atom_site_occupancy
_atom_site_symmetry_multiplicity
_atom_site_calc_flag
_atom_site_refinement_flags
_atom_site_disorder_assembly
_atom_site_disorder_group
Zn1 Zn 0.6667 0.3333 0.15422(8) 0.0373(9) Uani 1 3 d S . .
S1 S 0.7922(4) 0.2395(4) 0.13205(10) 0.0401(10) Uani 1 1 d . . .
F1 F 0.6667 0.3333 0.2055(4) 0.042(4) Uani 1 3 d S . .
B1 B 0.6667 0.3333 0.0609(7) 0.036(7) Uani 1 3 d S . .
H1 H 0.6667 0.3333 0.0347 0.044 Uiso 1 3 calc SR . .
C1 C 0.6837(14) 0.1458(14) 0.0980(4) 0.034(3) Uani 1 1 d . . .
C2 C 0.5565(15) 0.0794(18) 0.0494(4) 0.045(4) Uani 1 1 d . . .
H2A H 0.5139 0.0824 0.0286 0.054 Uiso 1 1 calc R . .
C3 C 0.5495(15) -0.0292(15) 0.0642(4) 0.047(4) Uani 1 1 d . . .
H3A H 0.4990 -0.1165 0.0557 0.056 Uiso 1 1 calc R . .
C6 C 0.588(2) -0.091(2) 0.1555(6) 0.079(7) Uani 1 1 d . . .
H6A H 0.6345 -0.0038 0.1664 0.119 Uiso 1 1 calc R . .
H6B H 0.5981 -0.1539 0.1701 0.119 Uiso 1 1 calc R . .
H6C H 0.4947 -0.1190 0.1532 0.119 Uiso 1 1 calc R . .
C4 C 0.6507(18) -0.0843(16) 0.1164(5) 0.057(5) Uani 1 1 d . . .
C5 C 0.8021(19) -0.039(2) 0.1210(6) 0.074(6) Uani 1 1 d . . .
H5A H 0.8413 -0.0340 0.0979 0.110 Uiso 1 1 calc R . .
H5B H 0.8105 -0.1036 0.1355 0.110 Uiso 1 1 calc R . .
H5C H 0.8477 0.0468 0.1323 0.110 Uiso 1 1 calc R . .
C7 C 0.577(2) -0.2257(19) 0.0963(8) 0.084(8) Uani 1 1 d . . .
H7A H 0.6162 -0.2169 0.0731 0.126 Uiso 1 1 calc R . .
H7B H 0.4833 -0.2545 0.0937 0.126 Uiso 1 1 calc R . .
H7C H 0.5865 -0.2908 0.1101 0.126 Uiso 1 1 calc R . .
N1 N 0.6432(12) 0.1921(12) 0.0721(3) 0.039(3) Uani 1 1 d . . .
N2 N 0.6292(12) 0.0094(13) 0.0939(4) 0.042(3) Uani 1 1 d . . .

loop_
_atom_site_aniso_label
_atom_site_aniso_U_11
_atom_site_aniso_U_22
_atom_site_aniso_U_33
_atom_site_aniso_U_23
_atom_site_aniso_U_13
_atom_site_aniso_U_12
Zn1 0.0326(11) 0.0326(11) 0.0466(18) 0.000 0.000 0.0163(5)
S1 0.035(2) 0.041(2) 0.049(2) -0.009(2) -0.009(2) 0.0230(18)
F1 0.052(6) 0.052(6) 0.020(7) 0.000 0.000 0.026(3)
B1 0.048(11) 0.048(11) 0.013(12) 0.000 0.000 0.024(5)
C1 0.027(7) 0.036(8) 0.049(9) -0.010(7) -0.005(6) 0.023(6)
C2 0.036(8) 0.060(11) 0.040(9) 0.000(8) -0.010(7) 0.025(8)
C3 0.034(8) 0.033(9) 0.065(12) -0.005(8) -0.014(8) 0.011(7)
C6 0.069(14) 0.070(14) 0.092(16) 0.033(11) 0.021(12) 0.029(12)
C4 0.047(10) 0.032(9) 0.087(14) -0.020(9) -0.019(9) 0.017(8)
C5 0.040(10) 0.046(11) 0.133(19) -0.030(11) -0.016(11) 0.020(9)
C7 0.056(13) 0.038(10) 0.15(2) -0.012(11) -0.024(14) 0.017(9)
N1 0.024(6) 0.034(7) 0.055(8) -0.005(6) -0.002(6) 0.013(6)
N2 0.030(7) 0.028(6) 0.070(9) -0.005(6) -0.001(6) 0.015(5)

loop_
_atom_type_symbol
_atom_type_description
_atom_type_scat_dispersion_real
_atom_type_scat_dispersion_imag
_atom_type_scat_source
C C 0.0033 0.0016 'International Tables Vol C Tables 4.2.6.8 and 6.1.1.4'
H H 0.0000 0.0000 'International Tables Vol C Tables 4.2.6.8 and 6.1.1.4'
B B 0.0013 0.0007 'International Tables Vol C Tables 4.2.6.8 and 6.1.1.4'
N N 0.0061 0.0033 'International Tables Vol C Tables 4.2.6.8 and 6.1.1.4'
F F 0.0171 0.0103 'International Tables Vol C Tables 4.2.6.8 and 6.1.1.4'
S S 0.1246 0.1234 'International Tables Vol C Tables 4.2.6.8 and 6.1.1.4'
Zn Zn 0.2839 1.4301 'International Tables Vol C Tables 4.2.6.8 and 6.1.1.4'

loop_
_geom_angle_atom_site_label_1
_geom_angle_atom_site_label_2
_geom_angle_atom_site_label_3
_geom_angle
_geom_angle_site_symmetry_1
_geom_angle_site_symmetry_3
_geom_angle_publ_flag
F1 Zn1 S1 110.69(12) . . ?
F1 Zn1 S1 110.69(12) . 3_665 ?
S1 Zn1 S1 108.23(12) . 3_665 ?
F1 Zn1 S1 110.69(12) . 2_655 ?
S1 Zn1 S1 108.23(12) . 2_655 ?
S1 Zn1 S1 108.23(12) 3_665 2_655 ?
C1 S1 Zn1 97.3(5) . . ?
N1 B1 N1 113.1(9) . 2_655 ?
N1 B1 N1 113.1(9) . 3_665 ?
N1 B1 N1 113.1(9) 2_655 3_665 ?
N1 C1 N2 109.3(13) . . ?
N1 C1 S1 125.9(11) . . ?
N2 C1 S1 124.8(11) . . ?
C3 C2 N1 106.9(13) . . ?
C2 C3 N2 108.3(13) . . ?
N2 C4 C5 112.8(15) . . ?
N2 C4 C7 106.1(15) . . ?
C5 C4 C7 109.1(15) . . ?
N2 C4 C6 108.3(14) . . ?
C5 C4 C6 108.3(15) . . ?
C7 C4 C6 112.3(17) . . ?
C1 N1 C2 107.2(13) . . ?
C1 N1 B1 135.6(13) . . ?
C2 N1 B1 117.2(13) . . ?
C3 N2 C1 108.2(13) . . ?
C3 N2 C4 123.6(13) . . ?
C1 N2 C4 128.2(13) . . ?

loop_
_geom_bond_atom_site_label_1
_geom_bond_atom_site_label_2
_geom_bond_distance
_geom_bond_site_symmetry_2
_geom_bond_publ_flag
Zn1 F1 1.916(13) . ?
Zn1 S1 2.346(4) . ?
Zn1 S1 2.346(4) 3_665 ?
Zn1 S1 2.346(4) 2_655 ?
S1 C1 1.729(14) . ?
B1 N1 1.566(15) . ?
B1 N1 1.566(15) 2_655 ?
B1 N1 1.566(15) 3_665 ?
C1 N1 1.300(18) . ?
C1 N2 1.378(18) . ?
C2 C3 1.33(2) . ?
C2 N1 1.45(2) . ?
C3 N2 1.36(2) . ?
C6 C4 1.61(3) . ?
C4 N2 1.48(2) . ?
C4 C5 1.56(3) . ?
C4 C7 1.60(2) . ?
